data_7158270
loop_
_publ_author_name
'Al Isawi, Wisam A.'
'Salome, Austin Z.'
'Ahmed, Basil M.'
'Zeller, Matthias'
'Mezei, Gellert'

_publ_section_title
;
 Selective binding of anions by rigidified nanojars: sulfate <i>vs.</i>
 carbonate.
;
_journal_issue 35
_journal_name_full 'Organic &amp; biomolecular chemistry'
_journal_page_first 7641
_journal_page_last 7654
_journal_paper_doi 10.1039/d1ob01318a
_journal_volume 19
_journal_year 2021
_chemical_formula_sum 'C20 H30 N4 O2'
_chemical_formula_weight 358.48
_space_group_crystal_system monoclinic
_space_group_IT_number 14
_space_group_name_Hall '-P 2ybc'
_space_group_name_H-M_alt 'P 1 21/c 1'
_atom_sites_solution_hydrogens geom
_atom_sites_solution_primary direct
_atom_sites_solution_secondary difmap
_audit_creation_method SHELXL-2018/3
_audit_update_record
;
2021-06-18 deposited with the CCDC.	2021-08-18 downloaded from the CCDC.
;
_cell_angle_alpha 90
_cell_angle_beta 97.570(3)
_cell_angle_gamma 90
_cell_formula_units_Z 2
_cell_length_a 16.5743(11)
_cell_length_b 4.6460(3)
_cell_length_c 12.7547(9)
_cell_measurement_reflns_used 6558
_cell_measurement_temperature 150(2)
_cell_measurement_theta_max 33.1626
_cell_measurement_theta_min 2.4794
_cell_volume 973.61(11)
_computing_cell_refinement 'SAINT V8.40B (Bruker, 2020)'
_computing_data_collection 'Apex3 v2019.11-0 (Bruker, 2020)'
_computing_data_reduction 'SAINT V8.40B (Bruker, 2020)'
_computing_structure_refinement
;  
SHELXL-2018/3 (Sheldrick, 2015, 2018), 
SHELXLE Rev1231(H\"ubschle et al., 2011)
;
_computing_structure_solution 'SHELXS (Sheldrick, 2008)'
_diffrn_ambient_temperature 150(2)
_diffrn_detector_area_resol_mean 7.4074
_diffrn_measured_fraction_theta_full 0.991
_diffrn_measured_fraction_theta_max 0.979
_diffrn_measurement_device_type
;
Bruker AXS D8 Quest diffractometer with PhotonII charge-integrating pixel 
array detector (CPAD)
;
_diffrn_measurement_method 'omega and phi scans'
_diffrn_radiation_monochromator 'Triumph curved graphite crystal'
_diffrn_radiation_type MoK\a
_diffrn_radiation_wavelength 0.71073
_diffrn_reflns_av_R_equivalents 0.0496
_diffrn_reflns_av_unetI/netI 0.0348
_diffrn_reflns_Laue_measured_fraction_full 0.991
_diffrn_reflns_Laue_measured_fraction_max 0.979
_diffrn_reflns_limit_h_max 25
_diffrn_reflns_limit_h_min -24
_diffrn_reflns_limit_k_max 6
_diffrn_reflns_limit_k_min -7
_diffrn_reflns_limit_l_max 18
_diffrn_reflns_limit_l_min -19
_diffrn_reflns_number 21842
_diffrn_reflns_point_group_measured_fraction_full 0.991
_diffrn_reflns_point_group_measured_fraction_max 0.979
_diffrn_reflns_theta_full 25.242
_diffrn_reflns_theta_max 33.217
_diffrn_reflns_theta_min 3.297
_diffrn_source 'fine focus sealed tube X-ray source'
_diffrn_source_current '30 mA'
_diffrn_source_voltage '50 kV'
_exptl_absorpt_coefficient_mu 0.081
_exptl_absorpt_correction_T_max 0.7465
_exptl_absorpt_correction_T_min 0.6280
_exptl_absorpt_correction_type multi-scan
_exptl_absorpt_process_details
;
 SADABS 2016/2: Krause, L., Herbst-Irmer, R., Sheldrick G.M. & Stalke D.,
 J. Appl. Cryst. 48 (2015) 3-10
;
_exptl_crystal_colour colourless
_exptl_crystal_density_diffrn 1.223
_exptl_crystal_description plate
_exptl_crystal_F_000 388
_exptl_crystal_recrystallization_method 'Re-crystallisation from solvent: Heptane, Ethyl Acetate'
_exptl_crystal_size_max 0.450
_exptl_crystal_size_mid 0.430
_exptl_crystal_size_min 0.170
_refine_diff_density_max 0.301
_refine_diff_density_min -0.193
_refine_diff_density_rms 0.033
_refine_ls_extinction_method none
_refine_ls_goodness_of_fit_ref 1.034
_refine_ls_hydrogen_treatment constr
_refine_ls_matrix_type full
_refine_ls_number_parameters 164
_refine_ls_number_reflns 3653
_refine_ls_number_restraints 48
_refine_ls_restrained_S_all 1.032
_refine_ls_R_factor_all 0.0699
_refine_ls_R_factor_gt 0.0455
_refine_ls_shift/su_max 0.001
_refine_ls_shift/su_mean 0.000
_refine_ls_structure_factor_coef Fsqd
_refine_ls_weighting_details 'w=1/[\s^2^(Fo^2^)+(0.0628P)^2^+0.0939P] where P=(Fo^2^+2Fc^2^)/3'
_refine_ls_weighting_scheme calc
_refine_ls_wR_factor_gt 0.1177
_refine_ls_wR_factor_ref 0.1316
_reflns_Friedel_coverage 0.000
_reflns_number_gt 2575
_reflns_number_total 3653
_reflns_threshold_expression 'I > 2\s(I)'
_cod_data_source_file d1ob01318a2.cif
_cod_data_source_block Mezei11_0m
_cod_depositor_comments 'Adding full bibliography for 7158269--7158271.cif.'
_cod_original_sg_symbol_H-M 'P 21/c'
_cod_database_code 7158270
_shelx_shelxl_version_number 2018/3
_shelx_space_group_comment
;
The symmetry employed for this shelxl refinement is uniquely defined
by the following loop, which should always be used as a source of
symmetry information in preference to the above space-group names.
They are only intended as comments.
;
_shelx_estimated_absorpt_t_min 0.965
_shelx_estimated_absorpt_t_max 0.986

loop_
_space_group_symop_operation_xyz
'x, y, z'
'-x, y+1/2, -z+1/2'
'-x, -y, -z'
'x, -y-1/2, z-1/2'

loop_
_atom_site_label
_atom_site_type_symbol
_atom_site_fract_x
_atom_site_fract_y
_atom_site_fract_z
_atom_site_U_iso_or_equiv
_atom_site_adp_type
_atom_site_occupancy
_atom_site_site_symmetry_order
_atom_site_calc_flag
_atom_site_refinement_flags_posn
_atom_site_refinement_flags_adp
_atom_site_refinement_flags_occupancy
_atom_site_disorder_assembly
_atom_site_disorder_group
N1 N 0.26109(5) 0.3786(2) 0.14758(7) 0.0444(2) Uani 1 1 d . . . . .
N2 N 0.27874(4) 0.56816(17) 0.07210(6) 0.03408(17) Uani 1 1 d . . . . .
C1 C 0.48304(5) 0.9045(2) 0.04013(7) 0.0366(2) Uani 1 1 d . . . . .
H1A H 0.491516 0.999101 0.110271 0.044 Uiso 1 1 calc R U . . .
H1B H 0.513098 0.719866 0.045881 0.044 Uiso 1 1 calc R U . . .
C2 C 0.39254(5) 0.8446(2) 0.00966(7) 0.0361(2) Uani 1 1 d . . . . .
H2A H 0.362431 1.029043 0.006884 0.043 Uiso 1 1 calc R U . . .
H2B H 0.383985 0.758811 -0.062000 0.043 Uiso 1 1 calc R U . . .
C3 C 0.35848(5) 0.64649(19) 0.08492(7) 0.03367(19) Uani 1 1 d . . . . .
C4 C 0.39408(6) 0.5040(2) 0.17396(7) 0.0421(2) Uani 1 1 d . . . . .
H4 H 0.449401 0.512854 0.204844 0.050 Uiso 1 1 calc R U . . .
C5 C 0.33160(7) 0.3438(2) 0.20916(8) 0.0470(2) Uani 1 1 d . . . . .
H5 H 0.338670 0.223980 0.270022 0.056 Uiso 1 1 calc R U . . .
C6 C 0.21744(5) 0.65964(19) -0.01221(6) 0.03232(18) Uani 0.585(11) 1 d D U P A 1
H6 H 0.225933 0.868536 -0.026151 0.039 Uiso 0.585(11) 1 calc R U P A 1
C7 C 0.1309(2) 0.6186(12) 0.0119(3) 0.0433(8) Uani 0.585(11) 1 d D U P A 1
H7A H 0.122070 0.733510 0.074769 0.052 Uiso 0.585(11) 1 calc R U P A 1
H7B H 0.121345 0.413481 0.027246 0.052 Uiso 0.585(11) 1 calc R U P A 1
C8 C 0.0718(3) 0.7161(13) -0.0840(4) 0.0508(11) Uani 0.585(11) 1 d D U P A 1
H8A H 0.015647 0.662192 -0.073664 0.061 Uiso 0.585(11) 1 calc R U P A 1
H8B H 0.074103 0.928270 -0.090302 0.061 Uiso 0.585(11) 1 calc R U P A 1
C9 C 0.0929(3) 0.5788(13) -0.1858(4) 0.0498(8) Uani 0.585(11) 1 d D U P A 1
H9A H 0.079263 0.371304 -0.186125 0.060 Uiso 0.585(11) 1 calc R U P A 1
H9B H 0.059930 0.669527 -0.247404 0.060 Uiso 0.585(11) 1 calc R U P A 1
C10 C 0.1822(2) 0.6149(11) -0.1953(3) 0.0457(7) Uani 0.585(11) 1 d D U P A 1
H10A H 0.195170 0.513654 -0.259304 0.055 Uiso 0.585(11) 1 calc R U P A 1
H10B H 0.194660 0.821745 -0.202867 0.055 Uiso 0.585(11) 1 calc R U P A 1
O1 O 0.2317(2) 0.5005(11) -0.1033(3) 0.0390(6) Uani 0.585(11) 1 d D U P A 1
C6B C 0.21744(5) 0.65964(19) -0.01221(6) 0.03232(18) Uani 0.415(11) 1 d D . P A 2
H6B H 0.235769 0.844175 -0.041795 0.039 Uiso 0.415(11) 1 calc R U P A 2
C7B C 0.1360(4) 0.7090(16) 0.0237(5) 0.0492(13) Uani 0.415(11) 1 d D . P A 2
H7C H 0.140194 0.862245 0.078065 0.059 Uiso 0.415(11) 1 calc R U P A 2
H7D H 0.117126 0.530498 0.055172 0.059 Uiso 0.415(11) 1 calc R U P A 2
C8B C 0.0755(5) 0.7985(16) -0.0723(6) 0.0480(13) Uani 0.415(11) 1 d D . P A 2
H8C H 0.020238 0.813105 -0.051305 0.058 Uiso 0.415(11) 1 calc R U P A 2
H8D H 0.090738 0.990132 -0.097374 0.058 Uiso 0.415(11) 1 calc R U P A 2
C9B C 0.0750(4) 0.5820(16) -0.1609(5) 0.0458(11) Uani 0.415(11) 1 d D . P A 2
H9C H 0.051981 0.397436 -0.139817 0.055 Uiso 0.415(11) 1 calc R U P A 2
H9D H 0.040381 0.653544 -0.224795 0.055 Uiso 0.415(11) 1 calc R U P A 2
C10B C 0.1606(4) 0.5352(16) -0.1853(4) 0.0508(12) Uani 0.415(11) 1 d D . P A 2
H10C H 0.160357 0.385598 -0.240569 0.061 Uiso 0.415(11) 1 calc R U P A 2
H10D H 0.181376 0.715848 -0.212993 0.061 Uiso 0.415(11) 1 calc R U P A 2
O1B O 0.2136(4) 0.4469(14) -0.0920(5) 0.0412(10) Uani 0.415(11) 1 d D . P A 2

loop_
_atom_site_aniso_label
_atom_site_aniso_U_11
_atom_site_aniso_U_22
_atom_site_aniso_U_33
_atom_site_aniso_U_23
_atom_site_aniso_U_13
_atom_site_aniso_U_12
N1 0.0466(4) 0.0501(5) 0.0347(4) 0.0132(3) -0.0011(3) -0.0039(4)
N2 0.0347(4) 0.0373(4) 0.0281(3) 0.0046(3) -0.0039(3) -0.0029(3)
C1 0.0339(4) 0.0391(5) 0.0327(4) -0.0001(3) -0.0105(3) -0.0059(3)
C2 0.0334(4) 0.0393(5) 0.0318(4) 0.0026(3) -0.0098(3) -0.0061(3)
C3 0.0349(4) 0.0344(4) 0.0286(4) -0.0008(3) -0.0075(3) -0.0020(3)
C4 0.0438(5) 0.0458(5) 0.0320(4) 0.0039(4) -0.0117(3) -0.0005(4)
C5 0.0533(6) 0.0513(6) 0.0332(4) 0.0115(4) -0.0060(4) 0.0003(4)
C6 0.0309(4) 0.0351(4) 0.0291(4) 0.0028(3) -0.0028(3) -0.0004(3)
C7 0.0288(9) 0.067(2) 0.0339(13) 0.0073(13) 0.0046(8) -0.0035(12)
C8 0.0260(10) 0.076(3) 0.0496(19) 0.0180(18) 0.0009(11) 0.0010(16)
C9 0.0363(17) 0.0683(16) 0.0406(18) 0.0094(14) -0.0098(11) -0.0029(13)
C10 0.0343(13) 0.073(2) 0.0273(9) 0.0039(11) -0.0037(8) 0.0110(11)
O1 0.0346(13) 0.0537(15) 0.0264(9) -0.0036(8) -0.0040(7) 0.0102(9)
C6B 0.0309(4) 0.0351(4) 0.0291(4) 0.0028(3) -0.0028(3) -0.0004(3)
C7B 0.0429(19) 0.063(3) 0.0384(16) -0.0090(19) -0.0069(12) 0.0070(19)
C8B 0.039(2) 0.054(3) 0.0491(19) -0.0047(19) -0.0029(14) 0.0070(18)
C9B 0.038(2) 0.0575(19) 0.037(2) 0.0027(18) -0.0112(15) 0.0052(18)
C10B 0.051(3) 0.071(3) 0.0272(14) -0.0015(16) -0.0057(15) 0.012(2)
O1B 0.040(2) 0.051(2) 0.0297(14) -0.0040(12) -0.0047(13) 0.0133(15)

loop_
_atom_type_symbol
_atom_type_description
_atom_type_scat_dispersion_real
_atom_type_scat_dispersion_imag
_atom_type_scat_source
C C 0.0033 0.0016 'International Tables Vol C Tables 4.2.6.8 and 6.1.1.4'
H H 0.0000 0.0000 'International Tables Vol C Tables 4.2.6.8 and 6.1.1.4'
N N 0.0061 0.0033 'International Tables Vol C Tables 4.2.6.8 and 6.1.1.4'
O O 0.0106 0.0060 'International Tables Vol C Tables 4.2.6.8 and 6.1.1.4'

loop_
_geom_angle_atom_site_label_1
_geom_angle_atom_site_label_2
_geom_angle_atom_site_label_3
_geom_angle
_geom_angle_site_symmetry_1
_geom_angle_site_symmetry_3
_geom_angle_publ_flag
C5 N1 N2 103.99(8) . . ?
C3 N2 N1 112.53(7) . . ?
C3 N2 C6B 126.07(7) . . ?
N1 N2 C6B 121.37(7) . . ?
C3 N2 C6 126.07(7) . . ?
N1 N2 C6 121.37(7) . . ?
C1 C1 C2 111.99(8) 3_675 . ?
C1 C1 H1A 109.2 3_675 . ?
C2 C1 H1A 109.2 . . ?
C1 C1 H1B 109.2 3_675 . ?
C2 C1 H1B 109.2 . . ?
H1A C1 H1B 107.9 . . ?
C3 C2 C1 113.03(7) . . ?
C3 C2 H2A 109.0 . . ?
C1 C2 H2A 109.0 . . ?
C3 C2 H2B 109.0 . . ?
C1 C2 H2B 109.0 . . ?
H2A C2 H2B 107.8 . . ?
N2 C3 C4 105.92(8) . . ?
N2 C3 C2 122.10(7) . . ?
C4 C3 C2 131.97(8) . . ?
C3 C4 C5 105.42(8) . . ?
C3 C4 H4 127.3 . . ?
C5 C4 H4 127.3 . . ?
N1 C5 C4 112.14(9) . . ?
N1 C5 H5 123.9 . . ?
C4 C5 H5 123.9 . . ?
O1 C6 N2 106.21(18) . . ?
O1 C6 C7 111.29(19) . . ?
N2 C6 C7 113.80(17) . . ?
O1 C6 H6 108.5 . . ?
N2 C6 H6 108.5 . . ?
C7 C6 H6 108.5 . . ?
C6 C7 C8 108.8(3) . . ?
C6 C7 H7A 109.9 . . ?
C8 C7 H7A 109.9 . . ?
C6 C7 H7B 109.9 . . ?
C8 C7 H7B 109.9 . . ?
H7A C7 H7B 108.3 . . ?
C9 C8 C7 111.2(4) . . ?
C9 C8 H8A 109.4 . . ?
C7 C8 H8A 109.4 . . ?
C9 C8 H8B 109.4 . . ?
C7 C8 H8B 109.4 . . ?
H8A C8 H8B 108.0 . . ?
C10 C9 C8 110.9(4) . . ?
C10 C9 H9A 109.4 . . ?
C8 C9 H9A 109.4 . . ?
C10 C9 H9B 109.4 . . ?
C8 C9 H9B 109.4 . . ?
H9A C9 H9B 108.0 . . ?
O1 C10 C9 110.6(3) . . ?
O1 C10 H10A 109.5 . . ?
C9 C10 H10A 109.5 . . ?
O1 C10 H10B 109.5 . . ?
C9 C10 H10B 109.5 . . ?
H10A C10 H10B 108.1 . . ?
C6 O1 C10 109.6(3) . . ?
O1B C6B N2 106.9(3) . . ?
O1B C6B C7B 111.7(3) . . ?
N2 C6B C7B 113.0(3) . . ?
O1B C6B H6B 108.3 . . ?
N2 C6B H6B 108.3 . . ?
C7B C6B H6B 108.3 . . ?
C6B C7B C8B 108.5(5) . . ?
C6B C7B H7C 110.0 . . ?
C8B C7B H7C 110.0 . . ?
C6B C7B H7D 110.0 . . ?
C8B C7B H7D 110.0 . . ?
H7C C7B H7D 108.4 . . ?
C9B C8B C7B 110.8(5) . . ?
C9B C8B H8C 109.5 . . ?
C7B C8B H8C 109.5 . . ?
C9B C8B H8D 109.5 . . ?
C7B C8B H8D 109.5 . . ?
H8C C8B H8D 108.1 . . ?
C10B C9B C8B 109.7(6) . . ?
C10B C9B H9C 109.7 . . ?
C8B C9B H9C 109.7 . . ?
C10B C9B H9D 109.7 . . ?
C8B C9B H9D 109.7 . . ?
H9C C9B H9D 108.2 . . ?
O1B C10B C9B 111.0(4) . . ?
O1B C10B H10C 109.4 . . ?
C9B C10B H10C 109.4 . . ?
O1B C10B H10D 109.4 . . ?
C9B C10B H10D 109.4 . . ?
H10C C10B H10D 108.0 . . ?
C6B O1B C10B 111.1(5) . . ?

loop_
_geom_bond_atom_site_label_1
_geom_bond_atom_site_label_2
_geom_bond_distance
_geom_bond_site_symmetry_2
_geom_bond_publ_flag
N1 C5 1.3292(13) . ?
N1 N2 1.3647(11) . ?
N2 C3 1.3598(11) . ?
N2 C6B 1.4426(10) . ?
N2 C6 1.4426(10) . ?
C1 C1 1.5173(19) 3_675 ?
C1 C2 1.5249(12) . ?
C1 H1A 0.9900 . ?
C1 H1B 0.9900 . ?
C2 C3 1.4932(13) . ?
C2 H2A 0.9900 . ?
C2 H2B 0.9900 . ?
C3 C4 1.3782(12) . ?
C4 C5 1.3964(16) . ?
C4 H4 0.9500 . ?
C5 H5 0.9500 . ?
C6 O1 1.423(4) . ?
C6 C7 1.518(4) . ?
C6 H6 1.0000 . ?
C7 C8 1.531(5) . ?
C7 H7A 0.9900 . ?
C7 H7B 0.9900 . ?
C8 C9 1.527(5) . ?
C8 H8A 0.9900 . ?
C8 H8B 0.9900 . ?
C9 C10 1.511(4) . ?
C9 H9A 0.9900 . ?
C9 H9B 0.9900 . ?
C10 O1 1.441(5) . ?
C10 H10A 0.9900 . ?
C10 H10B 0.9900 . ?
C6B O1B 1.414(6) . ?
C6B C7B 1.498(6) . ?
C6B H6B 1.0000 . ?
C7B C8B 1.535(9) . ?
C7B H7C 0.9900 . ?
C7B H7D 0.9900 . ?
C8B C9B 1.512(8) . ?
C8B H8C 0.9900 . ?
C8B H8D 0.9900 . ?
C9B C10B 1.508(6) . ?
C9B H9C 0.9900 . ?
C9B H9D 0.9900 . ?
C10B O1B 1.443(7) . ?
C10B H10C 0.9900 . ?
C10B H10D 0.9900 . ?

loop_
_geom_torsion_atom_site_label_1
_geom_torsion_atom_site_label_2
_geom_torsion_atom_site_label_3
_geom_torsion_atom_site_label_4
_geom_torsion
_geom_torsion_site_symmetry_1
_geom_torsion_site_symmetry_2
_geom_torsion_site_symmetry_3
_geom_torsion_site_symmetry_4
_geom_torsion_publ_flag
C5 N1 N2 C3 1.02(11) . . . . ?
C5 N1 N2 C6B 179.03(9) . . . . ?
C5 N1 N2 C6 179.03(9) . . . . ?
C1 C1 C2 C3 177.46(10) 3_675 . . . ?
N1 N2 C3 C4 -0.88(11) . . . . ?
C6B N2 C3 C4 -178.79(8) . . . . ?
C6 N2 C3 C4 -178.79(8) . . . . ?
N1 N2 C3 C2 177.93(8) . . . . ?
C6B N2 C3 C2 0.03(14) . . . . ?
C6 N2 C3 C2 0.03(14) . . . . ?
C1 C2 C3 N2 179.47(8) . . . . ?
C1 C2 C3 C4 -2.06(15) . . . . ?
N2 C3 C4 C5 0.37(11) . . . . ?
C2 C3 C4 C5 -178.28(10) . . . . ?
N2 N1 C5 C4 -0.76(13) . . . . ?
C3 C4 C5 N1 0.25(13) . . . . ?
C3 N2 C6 O1 75.8(2) . . . . ?
N1 N2 C6 O1 -101.9(2) . . . . ?
C3 N2 C6 C7 -161.4(2) . . . . ?
N1 N2 C6 C7 20.9(3) . . . . ?
O1 C6 C7 C8 -58.7(4) . . . . ?
N2 C6 C7 C8 -178.6(2) . . . . ?
C6 C7 C8 C9 50.3(4) . . . . ?
C7 C8 C9 C10 -49.7(5) . . . . ?
C8 C9 C10 O1 55.5(5) . . . . ?
N2 C6 O1 C10 -169.98(18) . . . . ?
C7 C6 O1 C10 65.7(3) . . . . ?
C9 C10 O1 C6 -63.3(4) . . . . ?
C3 N2 C6B O1B 93.9(3) . . . . ?
N1 N2 C6B O1B -83.8(3) . . . . ?
C3 N2 C6B C7B -142.7(3) . . . . ?
N1 N2 C6B C7B 39.5(3) . . . . ?
O1B C6B C7B C8B -58.1(5) . . . . ?
N2 C6B C7B C8B -178.8(3) . . . . ?
C6B C7B C8B C9B 53.6(7) . . . . ?
C7B C8B C9B C10B -53.1(8) . . . . ?
C8B C9B C10B O1B 56.0(7) . . . . ?
N2 C6B O1B C10B -173.3(3) . . . . ?
C7B C6B O1B C10B 62.5(4) . . . . ?
C9B C10B O1B C6B -60.9(5) . . . . ?
